data_1556930
loop_
_publ_author_name
'Khazipov, Oleg V.'
'Shevchenko, Maxim A.'
'Pasyukov, Dmitry V.'
'Chernenko, Andrey Yu.'
'Astakhov, Alexander V.'
'Tafeenko, Victor A.'
'Chernyshev, Victor M.'
'Ananikov, Valentine P.'

_publ_section_title
;
 Preventing Pd--NHC bond cleavage and switching from nano-scale to
 molecular catalytic systems: amines and temperature as catalyst
 activators
;
_journal_issue 5
_journal_name_full 'Catalysis Science &amp; Technology'
_journal_page_first 1228
_journal_page_last 1247
_journal_paper_doi 10.1039/C9CY02041A
_journal_volume 10
_journal_year 2020
_chemical_formula_moiety 'C16 H19 I2 N3 Pd'
_chemical_formula_sum 'C16 H19 I2 N3 Pd'
_chemical_formula_weight 613.54
_space_group_crystal_system triclinic
_space_group_IT_number 2
_space_group_name_Hall '-P 1'
_space_group_name_H-M_alt 'P -1'
_atom_sites_solution_hydrogens geom
_audit_creation_method SHELXL-2014/7
_audit_update_record
;
2018-09-14 deposited with the CCDC.	2019-12-03 downloaded from the CCDC.
;
_cell_angle_alpha 62.480(5)
_cell_angle_beta 79.571(5)
_cell_angle_gamma 67.896(5)
_cell_formula_units_Z 2
_cell_length_a 9.5333(7)
_cell_length_b 10.9640(8)
_cell_length_c 11.3716(7)
_cell_measurement_reflns_used 1876
_cell_measurement_temperature 295(2)
_cell_measurement_theta_max 60
_cell_measurement_theta_min 4
_cell_volume 976.59(13)
_computing_structure_refinement 'SHELXL-2014/7 (Sheldrick, 2014)'
_diffrn_ambient_temperature 295
_diffrn_detector Pilatus100K
_diffrn_detector_area_resol_mean 5.81
_diffrn_detector_type STOE
_diffrn_measured_fraction_theta_full 0.986
_diffrn_measured_fraction_theta_max 0.981
_diffrn_measurement_device_type STOE
_diffrn_measurement_method 'rotation method'
_diffrn_radiation_collimation 'focusing mirrors'
_diffrn_radiation_monochromator none
_diffrn_radiation_polarisn_norm 0
_diffrn_radiation_type 'Cu K\a'
_diffrn_radiation_wavelength 1.54186
_diffrn_reflns_av_R_equivalents 0.0862
_diffrn_reflns_av_unetI/netI 0.0556
_diffrn_reflns_Laue_measured_fraction_full 0.986
_diffrn_reflns_Laue_measured_fraction_max 0.981
_diffrn_reflns_limit_h_max 11
_diffrn_reflns_limit_h_min -10
_diffrn_reflns_limit_k_max 12
_diffrn_reflns_limit_k_min -8
_diffrn_reflns_limit_l_max 14
_diffrn_reflns_limit_l_min -11
_diffrn_reflns_number 11222
_diffrn_reflns_point_group_measured_fraction_full 0.986
_diffrn_reflns_point_group_measured_fraction_max 0.981
_diffrn_reflns_theta_full 67.686
_diffrn_reflns_theta_max 73.333
_diffrn_reflns_theta_min 4.384
_diffrn_source 'Cu GeniX 3D'
_diffrn_source_current 0.600
_diffrn_source_power 0.030
_diffrn_source_voltage 50
_exptl_absorpt_coefficient_mu 32.474
_exptl_absorpt_correction_T_max 0.702
_exptl_absorpt_correction_T_min 0.327
_exptl_absorpt_correction_type refdelf
_exptl_absorpt_process_details
;
(See: Walker, N. & Stuart, D. (1983) Acta Cryst. A39, 158-166)
;
_exptl_crystal_colour yellow
_exptl_crystal_density_diffrn 2.086
_exptl_crystal_description block
_exptl_crystal_F_000 576
_exptl_crystal_size_max .18
_exptl_crystal_size_mid .13
_exptl_crystal_size_min .1
_refine_diff_density_max 1.082
_refine_diff_density_min -1.900
_refine_diff_density_rms 0.242
_refine_ls_extinction_method none
_refine_ls_goodness_of_fit_ref 1.047
_refine_ls_hydrogen_treatment constr
_refine_ls_matrix_type full
_refine_ls_number_parameters 201
_refine_ls_number_reflns 3696
_refine_ls_number_restraints 0
_refine_ls_restrained_S_all 1.047
_refine_ls_R_factor_all 0.0843
_refine_ls_R_factor_gt 0.0642
_refine_ls_shift/su_max 0.000
_refine_ls_shift/su_mean 0.000
_refine_ls_structure_factor_coef Fsqd
_refine_ls_weighting_details 'w=1/[\s^2^(Fo^2^)+(0.1433P)^2^] where P=(Fo^2^+2Fc^2^)/3'
_refine_ls_weighting_scheme calc
_refine_ls_wR_factor_gt 0.1824
_refine_ls_wR_factor_ref 0.2174
_reflns_Friedel_coverage 0.000
_reflns_number_gt 2442
_reflns_number_total 3696
_reflns_threshold_expression 'I > 2\s(I)'
_cod_data_source_file c9cy02041a2.cif
_cod_data_source_block p2c23012
_cod_depositor_comments
;Adding full bibliography for 1556927--1556930.cif.

 Adding full bibliography for 1556927--1556930.cif.
;
_cod_database_code 1556930
_shelx_shelxl_version_number 2014/7
_shelx_space_group_comment
;
The symmetry employed for this shelxl refinement is uniquely defined
by the following loop, which should always be used as a source of
symmetry information in preference to the above space-group names.
They are only intended as comments.
;

loop_
_space_group_symop_operation_xyz
'x, y, z'
'-x, -y, -z'

loop_
_atom_site_label
_atom_site_type_symbol
_atom_site_fract_x
_atom_site_fract_y
_atom_site_fract_z
_atom_site_U_iso_or_equiv
_atom_site_adp_type
_atom_site_occupancy
_atom_site_site_symmetry_order
_atom_site_calc_flag
_atom_site_refinement_flags_posn
_atom_site_refinement_flags_adp
Pd1 Pd 0.35296(8) 0.24417(7) 0.29280(6) 0.0594(3) Uani 1 1 d . .
I1 I 0.61937(9) 0.22408(9) 0.34130(8) 0.0810(3) Uani 1 1 d . .
I2 I 0.08496(9) 0.26355(9) 0.25161(8) 0.0803(3) Uani 1 1 d . .
N1 N 0.2366(9) 0.5687(8) 0.1749(7) 0.0564(18) Uani 1 1 d . .
N2 N 0.2238(10) 0.4717(9) 0.3878(7) 0.062(2) Uani 1 1 d . .
N3 N 0.4481(12) 0.0341(9) 0.2981(9) 0.072(2) Uani 1 1 d . .
H3A H 0.5298 -0.0155 0.3491 0.086 Uiso 1 1 calc R U
H3B H 0.3816 -0.0127 0.3355 0.086 Uiso 1 1 calc R U
C1 C 0.2645(11) 0.4416(10) 0.2853(9) 0.057(2) Uani 1 1 d . .
C2 C 0.1759(11) 0.6851(11) 0.2076(10) 0.058(2) Uani 1 1 d . .
C3 C 0.1286(13) 0.8330(12) 0.1328(13) 0.074(3) Uani 1 1 d . .
H3 H 0.1338 0.8745 0.0407 0.089 Uiso 1 1 calc R U
C4 C 0.0736(13) 0.9158(13) 0.2011(16) 0.084(4) Uani 1 1 d . .
H4 H 0.0385 1.0168 0.1529 0.101 Uiso 1 1 calc R U
C5 C 0.0668(14) 0.8598(17) 0.3358(16) 0.090(4) Uani 1 1 d . .
H5 H 0.0289 0.9227 0.3763 0.108 Uiso 1 1 calc R U
C6 C 0.1160(16) 0.7093(15) 0.4138(14) 0.086(4) Uani 1 1 d . .
H6 H 0.1122 0.6688 0.5059 0.103 Uiso 1 1 calc R U
C7 C 0.1708(11) 0.6237(11) 0.3448(10) 0.058(2) Uani 1 1 d . .
C8 C 0.2656(16) 0.5825(15) 0.0406(10) 0.086(4) Uani 1 1 d . .
H8A H 0.3078 0.4871 0.0425 0.129 Uiso 1 1 calc R U
H8B H 0.3359 0.6344 -0.0020 0.129 Uiso 1 1 calc R U
H8C H 0.1725 0.6351 -0.0078 0.129 Uiso 1 1 calc R U
C9 C 0.2371(18) 0.3645(15) 0.5262(11) 0.092(4) Uani 1 1 d . .
H9A H 0.1524 0.3301 0.5504 0.138 Uiso 1 1 calc R U
H9B H 0.2382 0.4089 0.5814 0.138 Uiso 1 1 calc R U
H9C H 0.3293 0.2839 0.5378 0.138 Uiso 1 1 calc R U
C10 C 0.4904(17) 0.0340(13) 0.1702(11) 0.083(4) Uani 1 1 d . .
H10A H 0.5566 0.0917 0.1266 0.100 Uiso 1 1 calc R U
H10B H 0.4000 0.0817 0.1169 0.100 Uiso 1 1 calc R U
C11 C 0.5685(13) -0.1139(13) 0.1730(10) 0.067(3) Uani 1 1 d . .
C12 C 0.4929(14) -0.2104(14) 0.2086(15) 0.083(3) Uani 1 1 d . .
H12 H 0.3909 -0.1823 0.2314 0.099 Uiso 1 1 calc R U
C13 C 0.5599(15) -0.3440(18) 0.2119(18) 0.101(5) Uani 1 1 d . .
H13 H 0.5052 -0.4075 0.2405 0.121 Uiso 1 1 calc R U
C14 C 0.7088(15) -0.3875(14) 0.1734(14) 0.086(4) Uani 1 1 d . .
H14 H 0.7551 -0.4787 0.1733 0.103 Uiso 1 1 calc R U
C15 C 0.7876(14) -0.2917(15) 0.1348(13) 0.083(3) Uani 1 1 d . .
H15 H 0.8883 -0.3188 0.1082 0.100 Uiso 1 1 calc R U
C16 C 0.7190(14) -0.1559(14) 0.1351(11) 0.075(3) Uani 1 1 d . .
H16 H 0.7737 -0.0930 0.1099 0.090 Uiso 1 1 calc R U

loop_
_atom_site_aniso_label
_atom_site_aniso_U_11
_atom_site_aniso_U_22
_atom_site_aniso_U_33
_atom_site_aniso_U_23
_atom_site_aniso_U_13
_atom_site_aniso_U_12
Pd1 0.0641(5) 0.0507(4) 0.0559(4) -0.0229(3) -0.0027(3) -0.0109(3)
I1 0.0702(5) 0.0824(6) 0.0785(5) -0.0267(4) -0.0067(4) -0.0209(4)
I2 0.0699(5) 0.0823(6) 0.0995(6) -0.0510(5) -0.0007(4) -0.0216(4)
N1 0.061(5) 0.048(4) 0.054(4) -0.019(3) -0.014(3) -0.009(3)
N2 0.074(5) 0.059(5) 0.049(4) -0.025(4) -0.005(4) -0.014(4)
N3 0.090(6) 0.046(4) 0.066(5) -0.026(4) 0.000(4) -0.006(4)
C1 0.063(6) 0.051(5) 0.051(5) -0.021(4) -0.005(4) -0.013(4)
C2 0.047(5) 0.062(6) 0.068(6) -0.030(5) -0.007(4) -0.017(4)
C3 0.065(7) 0.057(6) 0.087(7) -0.020(5) -0.017(5) -0.014(5)
C4 0.065(7) 0.054(6) 0.132(11) -0.045(7) -0.031(7) 0.001(5)
C5 0.066(7) 0.093(10) 0.122(11) -0.066(9) -0.007(7) -0.012(7)
C6 0.092(9) 0.090(9) 0.086(8) -0.057(7) 0.006(6) -0.020(7)
C7 0.055(5) 0.062(6) 0.063(5) -0.034(4) -0.002(4) -0.015(4)
C8 0.116(10) 0.094(9) 0.044(5) -0.028(5) 0.001(5) -0.033(7)
C9 0.116(11) 0.087(9) 0.051(6) -0.017(6) -0.007(6) -0.025(8)
C10 0.112(10) 0.061(6) 0.062(6) -0.033(5) 0.001(6) -0.006(6)
C11 0.071(7) 0.073(7) 0.059(5) -0.037(5) -0.008(5) -0.011(5)
C12 0.055(6) 0.076(8) 0.123(10) -0.055(7) -0.014(6) -0.004(6)
C13 0.061(8) 0.106(11) 0.154(14) -0.072(10) -0.023(8) -0.016(7)
C14 0.089(9) 0.069(7) 0.110(9) -0.061(7) -0.028(7) 0.004(7)
C15 0.058(7) 0.090(9) 0.090(8) -0.045(7) -0.001(6) -0.006(6)
C16 0.077(7) 0.081(7) 0.065(6) -0.026(6) 0.018(5) -0.039(6)

loop_
_atom_type_symbol
_atom_type_description
_atom_type_scat_dispersion_real
_atom_type_scat_dispersion_imag
_atom_type_scat_source
C C 0.0181 0.0091 'International Tables Vol C Tables 4.2.6.8 and 6.1.1.4'
H H 0.0000 0.0000 'International Tables Vol C Tables 4.2.6.8 and 6.1.1.4'
N N 0.0311 0.0180 'International Tables Vol C Tables 4.2.6.8 and 6.1.1.4'
Pd Pd 0.1215 3.9337 'International Tables Vol C Tables 4.2.6.8 and 6.1.1.4'
I I -0.3257 6.8362 'International Tables Vol C Tables 4.2.6.8 and 6.1.1.4'

loop_
_geom_angle_atom_site_label_1
_geom_angle_atom_site_label_2
_geom_angle_atom_site_label_3
_geom_angle
C1 Pd1 N3 179.2(3)
C1 Pd1 I2 88.4(3)
N3 Pd1 I2 91.5(3)
C1 Pd1 I1 91.0(3)
N3 Pd1 I1 89.0(3)
I2 Pd1 I1 178.27(4)
C1 N1 C2 110.3(8)
C1 N1 C8 125.2(9)
C2 N1 C8 124.4(9)
C1 N2 C7 109.8(8)
C1 N2 C9 125.4(9)
C7 N2 C9 124.7(9)
C10 N3 Pd1 114.2(7)
C10 N3 H3A 108.7
Pd1 N3 H3A 108.7
C10 N3 H3B 108.7
Pd1 N3 H3B 108.7
H3A N3 H3B 107.6
N2 C1 N1 108.0(8)
N2 C1 Pd1 125.6(7)
N1 C1 Pd1 126.4(6)
C3 C2 N1 132.7(10)
C3 C2 C7 121.8(10)
N1 C2 C7 105.5(8)
C4 C3 C2 116.0(12)
C4 C3 H3 122.0
C2 C3 H3 122.0
C3 C4 C5 123.9(12)
C3 C4 H4 118.0
C5 C4 H4 118.0
C4 C5 C6 120.9(12)
C4 C5 H5 119.6
C6 C5 H5 119.6
C7 C6 C5 115.6(12)
C7 C6 H6 122.2
C5 C6 H6 122.2
C2 C7 C6 121.7(10)
C2 C7 N2 106.3(8)
C6 C7 N2 131.9(10)
N1 C8 H8A 109.5
N1 C8 H8B 109.5
H8A C8 H8B 109.5
N1 C8 H8C 109.5
H8A C8 H8C 109.5
H8B C8 H8C 109.5
N2 C9 H9A 109.5
N2 C9 H9B 109.5
H9A C9 H9B 109.5
N2 C9 H9C 109.5
H9A C9 H9C 109.5
H9B C9 H9C 109.5
N3 C10 C11 114.8(9)
N3 C10 H10A 108.6
C11 C10 H10A 108.6
N3 C10 H10B 108.6
C11 C10 H10B 108.6
H10A C10 H10B 107.5
C12 C11 C16 117.7(10)
C12 C11 C10 121.4(11)
C16 C11 C10 120.9(12)
C13 C12 C11 122.8(12)
C13 C12 H12 118.6
C11 C12 H12 118.6
C12 C13 C14 120.5(14)
C12 C13 H13 119.8
C14 C13 H13 119.8
C13 C14 C15 118.1(11)
C13 C14 H14 120.9
C15 C14 H14 120.9
C14 C15 C16 121.0(11)
C14 C15 H15 119.5
C16 C15 H15 119.5
C15 C16 C11 119.9(12)
C15 C16 H16 120.1
C11 C16 H16 120.1

loop_
_geom_bond_atom_site_label_1
_geom_bond_atom_site_label_2
_geom_bond_distance
Pd1 C1 1.971(9)
Pd1 N3 2.110(8)
Pd1 I2 2.5933(10)
Pd1 I1 2.6032(10)
N1 C1 1.347(12)
N1 C2 1.382(12)
N1 C8 1.448(12)
N2 C1 1.309(11)
N2 C7 1.405(13)
N2 C9 1.457(14)
N3 C10 1.437(13)
N3 H3A 0.8900
N3 H3B 0.8900
C2 C3 1.367(15)
C2 C7 1.385(14)
C3 C4 1.360(17)
C3 H3 0.9300
C4 C5 1.36(2)
C4 H4 0.9300
C5 C6 1.40(2)
C5 H5 0.9300
C6 C7 1.389(14)
C6 H6 0.9300
C8 H8A 0.9600
C8 H8B 0.9600
C8 H8C 0.9600
C9 H9A 0.9600
C9 H9B 0.9600
C9 H9C 0.9600
C10 C11 1.496(15)
C10 H10A 0.9700
C10 H10B 0.9700
C11 C12 1.369(18)
C11 C16 1.385(16)
C12 C13 1.345(18)
C12 H12 0.9300
C13 C14 1.38(2)
C13 H13 0.9300
C14 C15 1.38(2)
C14 H14 0.9300
C15 C16 1.384(17)
C15 H15 0.9300
C16 H16 0.9300
